data_7108732
loop_
_publ_author_name
'Michael Craven'
'Rana Yahya'
'Elena Kozhevnikova'
'Ramamoorthy Boomishankar'
'Craig M. Robertson'
'Alexander Steiner'
'Ivan Kozhevnikov'

_publ_section_title
;
 Novel polyoxometalate-phosphazene aggregates and their use as catalysts
 for biphasic oxidations with hydrogen peroxide
;
_journal_name_full Chem.Commun.
_journal_page_first 349
_journal_paper_doi 10.1039/c2cc36793a
_journal_volume 49
_journal_year 2013
_chemical_formula_moiety '(C18 H49.5 N9 P3 1.5+)2, P W12 O40 3+, (C H4 O)6 '
_chemical_formula_sum 'C42 H123 N18 O46 P7 W12'
_chemical_formula_weight 4039.57
_chemical_name_systematic
;
?
;
_space_group_IT_number 14
_symmetry_cell_setting monoclinic
_symmetry_space_group_name_Hall '-P 2yn'
_symmetry_space_group_name_H-M 'P 1 21/n 1'
_atom_sites_solution_hydrogens geom
_atom_sites_solution_primary direct
_atom_sites_solution_secondary difmap
_audit_creation_method SHELXL-97
_cell_angle_alpha 90.00
_cell_angle_beta 107.725(2)
_cell_angle_gamma 90.00
_cell_formula_units_Z 2
_cell_length_a 14.6216(12)
_cell_length_b 23.3093(19)
_cell_length_c 15.2198(12)
_cell_measurement_temperature 100(2)
_cell_volume 4941.0(7)
_computing_structure_refinement 'SHELXL-97 (Sheldrick, 2008)'
_computing_structure_solution 'SHELXS-97 (Sheldrick, 2008)'
_diffrn_ambient_temperature 100(2)
_diffrn_measured_fraction_theta_full 0.998
_diffrn_measured_fraction_theta_max 0.998
_diffrn_measurement_device_type 'Bruker Smart Apex'
_diffrn_measurement_method \w
_diffrn_radiation_monochromator graphite
_diffrn_radiation_source 'fine-focus sealed tube'
_diffrn_radiation_type MoK\a
_diffrn_radiation_wavelength 0.71073
_diffrn_reflns_av_R_equivalents 0.0351
_diffrn_reflns_av_sigmaI/netI 0.0212
_diffrn_reflns_limit_h_max 17
_diffrn_reflns_limit_h_min -17
_diffrn_reflns_limit_k_max 27
_diffrn_reflns_limit_k_min -27
_diffrn_reflns_limit_l_max 18
_diffrn_reflns_limit_l_min -18
_diffrn_reflns_number 57225
_diffrn_reflns_theta_full 25.02
_diffrn_reflns_theta_max 25.02
_diffrn_reflns_theta_min 2.81
_exptl_absorpt_coefficient_mu 14.106
_exptl_absorpt_correction_T_max 0.7454
_exptl_absorpt_correction_T_min 0.4836
_exptl_absorpt_correction_type multi-scan
_exptl_absorpt_process_details SADABS
_exptl_crystal_colour colorless
_exptl_crystal_density_diffrn 2.715
_exptl_crystal_density_method 'not measured'
_exptl_crystal_description prism
_exptl_crystal_F_000 3724
_exptl_crystal_size_max 0.25
_exptl_crystal_size_mid 0.22
_exptl_crystal_size_min 0.20
_refine_diff_density_max 3.599
_refine_diff_density_min -2.422
_refine_diff_density_rms 0.457
_refine_ls_extinction_coef 0.000108(19)
_refine_ls_extinction_expression Fc^*^=kFc[1+0.001xFc^2^\l^3^/sin(2\q)]^-1/4^
_refine_ls_extinction_method SHELXL
_refine_ls_goodness_of_fit_ref 1.003
_refine_ls_hydrogen_treatment constr
_refine_ls_matrix_type full
_refine_ls_number_parameters 304
_refine_ls_number_reflns 8706
_refine_ls_number_restraints 0
_refine_ls_restrained_S_all 1.003
_refine_ls_R_factor_all 0.0897
_refine_ls_R_factor_gt 0.0893
_refine_ls_shift/su_max 0.001
_refine_ls_shift/su_mean 0.000
_refine_ls_structure_factor_coef Fsqd
_refine_ls_weighting_details 'calc w=1/[\s^2^(Fo^2^)+(0.0000P)^2^+1300.0000P] where P=(Fo^2^+2Fc^2^)/3'
_refine_ls_weighting_scheme calc
_refine_ls_wR_factor_gt 0.1974
_refine_ls_wR_factor_ref 0.1976
_reflns_number_gt 8630
_reflns_number_total 8706
_reflns_threshold_expression >2sigma(I)
_cod_data_source_file c2cc36793a.txt
_cod_data_source_block IPrPW
_cod_original_sg_symbol_H-M P2(1)/n
_cod_database_code 7108732

loop_
_symmetry_equiv_pos_as_xyz
'x, y, z'
'-x+1/2, y+1/2, -z+1/2'
'-x, -y, -z'
'x-1/2, -y-1/2, z-1/2'

loop_
_atom_site_label
_atom_site_type_symbol
_atom_site_fract_x
_atom_site_fract_y
_atom_site_fract_z
_atom_site_U_iso_or_equiv
_atom_site_adp_type
_atom_site_occupancy
_atom_site_symmetry_multiplicity
_atom_site_calc_flag
_atom_site_refinement_flags
W1 W 0.90234(7) 0.07183(4) 0.78706(7) 0.0225(3) Uani 1 1 d .
W2 W 1.10011(7) -0.02241(5) 0.81630(8) 0.0241(3) Uani 1 1 d .
W3 W 0.80186(7) 0.09482(4) 0.96918(7) 0.0166(2) Uani 1 1 d .
W4 W 1.03345(8) 0.15013(4) 0.98550(7) 0.0234(3) Uani 1 1 d .
W5 W 0.86922(7) -0.07835(5) 0.79963(8) 0.0300(3) Uani 1 1 d .
W6 W 0.76954(7) -0.05556(5) 0.98357(7) 0.0227(3) Uani 1 1 d .
P4 P 1.0000 0.0000 1.0000 0.0056(14) Uiso 1 2 d S
O1 O 1.048(2) -0.0510(13) 1.040(2) 0.013(6) Uiso 0.50 1 d P
O2 O 1.070(2) 0.0532(13) 1.029(2) 0.011(6) Uiso 0.50 1 d P
O3 O 0.979(2) -0.0024(13) 0.888(2) 0.010(6) Uiso 0.50 1 d P
O4 O 0.910(3) 0.0161(15) 1.019(2) 0.024(8) Uiso 0.50 1 d P
O5 O 0.9816(16) 0.1281(10) 0.8596(16) 0.043(5) Uiso 1 1 d .
O6 O 0.848(2) -0.0015(14) 0.765(2) 0.072(8) Uiso 1 1 d .
O7 O 0.8535(15) 0.1078(9) 0.6855(14) 0.036(5) Uiso 1 1 d .
O8 O 0.991(2) -0.0722(14) 0.787(2) 0.073(8) Uiso 1 1 d .
O9 O 1.1595(16) -0.0786(9) 0.9015(15) 0.040(5) Uiso 1 1 d .
O10 O 1.1485(16) -0.0339(10) 0.7328(16) 0.043(5) Uiso 1 1 d .
O11 O 0.9073(15) 0.1455(9) 0.9927(15) 0.037(5) Uiso 1 1 d .
O12 O 0.7424(16) 0.0219(10) 0.9502(16) 0.043(5) Uiso 1 1 d .
O13 O 0.7115(19) 0.1387(12) 0.9585(19) 0.059(7) Uiso 1 1 d .
O14 O 1.0484(17) 0.2198(10) 0.9773(16) 0.045(6) Uiso 1 1 d .
O15 O 0.779(2) -0.0660(13) 0.864(2) 0.071(8) Uiso 1 1 d .
O16 O 0.8076(13) -0.1153(8) 0.7066(12) 0.023(4) Uiso 1 1 d .
O17 O 0.920(2) -0.1369(14) 0.886(2) 0.078(9) Uiso 1 1 d .
O18 O 0.8161(16) -0.0323(10) 1.1083(16) 0.044(5) Uiso 1 1 d .
O19 O 0.6585(16) -0.0797(9) 0.9767(15) 0.040(5) Uiso 1 1 d .
O20 O 0.848(2) -0.1193(14) 1.022(2) 0.080(9) Uiso 1 1 d .
O21 O 1.016(2) 0.0377(14) 0.772(2) 0.080(9) Uiso 1 1 d .
O22 O 0.8133(15) 0.0890(9) 0.8484(15) 0.040(5) Uiso 1 1 d .
P1 P 0.3038(4) -0.2040(3) 0.6933(4) 0.0157(12) Uani 1 1 d .
P2 P 0.4756(4) -0.1276(3) 0.7373(4) 0.0178(13) Uani 1 1 d .
P3 P 0.3393(4) -0.1357(3) 0.5502(4) 0.0155(12) Uani 1 1 d .
N1 N 0.4012(15) -0.1737(9) 0.7633(15) 0.021(5) Uiso 1 1 d .
H1 H 0.4154 -0.1833 0.8218 0.026 Uiso 1 1 calc R
N2 N 0.4264(14) -0.1048(8) 0.6345(13) 0.016(4) Uiso 1 1 d .
H2 H 0.4479 -0.0718 0.6207 0.019 Uiso 0.50 1 calc PR
N3 N 0.2882(14) -0.1849(8) 0.5893(13) 0.015(4) Uiso 1 1 d .
N4 N 0.2219(13) -0.1884(8) 0.7426(13) 0.012(4) Uiso 1 1 d .
H4 H 0.2366 -0.1641 0.7891 0.015 Uiso 1 1 calc R
C41 C 0.124(2) -0.2135(13) 0.712(2) 0.034(7) Uiso 1 1 d .
H41 H 0.1286 -0.2536 0.6910 0.041 Uiso 1 1 calc R
C42 C 0.0592(19) -0.1779(11) 0.6291(18) 0.025(6) Uiso 1 1 d .
H42A H 0.0871 -0.1788 0.5781 0.037 Uiso 1 1 calc R
H42B H 0.0555 -0.1381 0.6484 0.037 Uiso 1 1 calc R
H42C H -0.0054 -0.1945 0.6087 0.037 Uiso 1 1 calc R
C43 C 0.088(2) -0.2159(13) 0.796(2) 0.032(6) Uiso 1 1 d .
H43A H 0.1335 -0.2376 0.8456 0.047 Uiso 1 1 calc R
H43B H 0.0251 -0.2348 0.7794 0.047 Uiso 1 1 calc R
H43C H 0.0820 -0.1768 0.8176 0.047 Uiso 1 1 calc R
N5 N 0.3081(15) -0.2730(9) 0.6941(15) 0.020(4) Uiso 1 1 d .
H5 H 0.3079 -0.2902 0.6426 0.024 Uiso 1 1 calc R
C51 C 0.3124(19) -0.3109(12) 0.7762(19) 0.025(6) Uiso 1 1 d .
H51 H 0.2899 -0.2889 0.8222 0.030 Uiso 1 1 calc R
C52 C 0.412(2) -0.3306(16) 0.819(2) 0.046(8) Uiso 1 1 d .
H52A H 0.4513 -0.2982 0.8501 0.070 Uiso 1 1 calc R
H52B H 0.4373 -0.3462 0.7719 0.070 Uiso 1 1 calc R
H52C H 0.4123 -0.3604 0.8649 0.070 Uiso 1 1 calc R
C53 C 0.244(3) -0.3611(16) 0.739(3) 0.052(9) Uiso 1 1 d .
H53A H 0.1781 -0.3471 0.7186 0.078 Uiso 1 1 calc R
H53B H 0.2516 -0.3897 0.7878 0.078 Uiso 1 1 calc R
H53C H 0.2600 -0.3786 0.6868 0.078 Uiso 1 1 calc R
N6 N 0.5013(15) -0.0713(9) 0.8012(14) 0.020(4) Uiso 1 1 d .
H6 H 0.5599 -0.0688 0.8394 0.024 Uiso 1 1 calc R
C61 C 0.435(2) -0.0239(13) 0.801(2) 0.035(7) Uiso 1 1 d .
H61 H 0.3805 -0.0251 0.7429 0.042 Uiso 1 1 calc R
C62 C 0.487(3) 0.0315(16) 0.806(3) 0.054(9) Uiso 1 1 d .
H62A H 0.5075 0.0360 0.7508 0.081 Uiso 1 1 calc R
H62B H 0.5438 0.0318 0.8609 0.081 Uiso 1 1 calc R
H62C H 0.4446 0.0632 0.8098 0.081 Uiso 1 1 calc R
C63 C 0.396(3) -0.032(2) 0.885(3) 0.068(12) Uiso 1 1 d .
H63A H 0.3613 -0.0682 0.8790 0.102 Uiso 1 1 calc R
H63B H 0.3515 -0.0001 0.8857 0.102 Uiso 1 1 calc R
H63C H 0.4490 -0.0314 0.9424 0.102 Uiso 1 1 calc R
N7 N 0.5781(15) -0.1591(9) 0.7622(14) 0.022(5) Uiso 1 1 d .
H7 H 0.6284 -0.1363 0.7777 0.026 Uiso 1 1 calc R
C71 C 0.5994(17) -0.2208(10) 0.7627(16) 0.016(5) Uiso 1 1 d .
H71 H 0.5372 -0.2422 0.7424 0.020 Uiso 1 1 calc R
C72 C 0.656(2) -0.2330(14) 0.692(2) 0.038(7) Uiso 1 1 d .
H72A H 0.6199 -0.2172 0.6313 0.057 Uiso 1 1 calc R
H72B H 0.6634 -0.2745 0.6863 0.057 Uiso 1 1 calc R
H72C H 0.7192 -0.2149 0.7131 0.057 Uiso 1 1 calc R
C73 C 0.653(2) -0.2402(15) 0.856(2) 0.041(8) Uiso 1 1 d .
H73A H 0.6154 -0.2325 0.8977 0.062 Uiso 1 1 calc R
H73B H 0.7142 -0.2195 0.8768 0.062 Uiso 1 1 calc R
H73C H 0.6653 -0.2814 0.8545 0.062 Uiso 1 1 calc R
N8 N 0.2725(13) -0.0831(8) 0.5013(13) 0.014(4) Uiso 1 1 d .
H8 H 0.2637 -0.0779 0.4420 0.017 Uiso 1 1 calc R
C81 C 0.2249(18) -0.0429(11) 0.5480(18) 0.021(5) Uiso 1 1 d .
H81 H 0.2403 -0.0562 0.6133 0.025 Uiso 1 1 calc R
C82 C 0.264(3) 0.0170(16) 0.551(3) 0.052(9) Uiso 1 1 d .
H82A H 0.3341 0.0162 0.5799 0.078 Uiso 1 1 calc R
H82B H 0.2353 0.0415 0.5880 0.078 Uiso 1 1 calc R
H82C H 0.2493 0.0323 0.4887 0.078 Uiso 1 1 calc R
C83 C 0.1153(18) -0.0441(12) 0.5075(19) 0.025(6) Uiso 1 1 d .
H83A H 0.0919 -0.0831 0.5117 0.038 Uiso 1 1 calc R
H83B H 0.0968 -0.0322 0.4427 0.038 Uiso 1 1 calc R
H83C H 0.0870 -0.0177 0.5422 0.038 Uiso 1 1 calc R
N9 N 0.3724(13) -0.1639(8) 0.4679(13) 0.015(4) Uiso 1 1 d .
H9 H 0.3581 -0.2003 0.4558 0.018 Uiso 1 1 calc R
C91 C 0.4237(18) -0.1352(12) 0.4113(18) 0.023(5) Uiso 1 1 d .
H91 H 0.4112 -0.0930 0.4111 0.028 Uiso 1 1 calc R
C92 C 0.531(2) -0.1454(14) 0.445(2) 0.036(7) Uiso 1 1 d .
H92A H 0.5574 -0.1311 0.5087 0.054 Uiso 1 1 calc R
H92B H 0.5620 -0.1251 0.4054 0.054 Uiso 1 1 calc R
H92C H 0.5445 -0.1866 0.4441 0.054 Uiso 1 1 calc R
C93 C 0.382(2) -0.1580(13) 0.314(2) 0.035(7) Uiso 1 1 d .
H93A H 0.3128 -0.1514 0.2924 0.052 Uiso 1 1 calc R
H93B H 0.3951 -0.1992 0.3130 0.052 Uiso 1 1 calc R
H93C H 0.4122 -0.1381 0.2728 0.052 Uiso 1 1 calc R
O1S O 0.5201(12) -0.0133(7) 0.5894(12) 0.021(4) Uiso 1 1 d .
C1S C 0.6211(19) -0.0216(12) 0.6378(19) 0.026(6) Uiso 1 1 d .
O2S O 0.4397(19) -0.1995(12) 0.9502(19) 0.057(7) Uiso 1 1 d .
C2S C 0.504(3) -0.1720(18) 1.027(3) 0.057(10) Uiso 1 1 d .
O3S O 0.307(3) -0.2557(16) 1.000(2) 0.088(10) Uiso 1 1 d .
C3S C 0.290(4) -0.314(2) 1.019(4) 0.079(14) Uiso 1 1 d .

loop_
_atom_site_aniso_label
_atom_site_aniso_U_11
_atom_site_aniso_U_22
_atom_site_aniso_U_33
_atom_site_aniso_U_23
_atom_site_aniso_U_13
_atom_site_aniso_U_12
W1 0.0173(5) 0.0145(5) 0.0262(6) 0.0061(4) -0.0074(4) -0.0011(4)
W2 0.0164(5) 0.0285(6) 0.0331(6) -0.0146(5) 0.0162(4) -0.0055(4)
W3 0.0131(5) 0.0190(5) 0.0166(5) -0.0009(4) 0.0028(4) 0.0075(4)
W4 0.0362(6) 0.0125(5) 0.0154(5) 0.0000(4) -0.0015(4) 0.0041(4)
W5 0.0155(5) 0.0316(6) 0.0316(6) -0.0246(5) -0.0095(4) 0.0055(4)
W6 0.0083(5) 0.0460(7) 0.0124(5) -0.0058(4) 0.0013(4) -0.0041(4)
P1 0.013(3) 0.021(3) 0.013(3) 0.007(2) 0.004(2) 0.000(2)
P2 0.012(3) 0.021(3) 0.020(3) 0.003(3) 0.005(2) 0.000(2)
P3 0.014(3) 0.019(3) 0.013(3) 0.004(2) 0.003(2) 0.006(2)

loop_
_atom_type_symbol
_atom_type_description
_atom_type_scat_dispersion_real
_atom_type_scat_dispersion_imag
_atom_type_scat_source
C C 0.0033 0.0016 'International Tables Vol C Tables 4.2.6.8 and 6.1.1.4'
H H 0.0000 0.0000 'International Tables Vol C Tables 4.2.6.8 and 6.1.1.4'
N N 0.0061 0.0033 'International Tables Vol C Tables 4.2.6.8 and 6.1.1.4'
O O 0.0106 0.0060 'International Tables Vol C Tables 4.2.6.8 and 6.1.1.4'
P P 0.1023 0.0942 'International Tables Vol C Tables 4.2.6.8 and 6.1.1.4'
W W -0.8490 6.8722 'International Tables Vol C Tables 4.2.6.8 and 6.1.1.4'

loop_
_geom_angle_atom_site_label_1
_geom_angle_atom_site_label_2
_geom_angle_atom_site_label_3
_geom_angle
_geom_angle_site_symmetry_1
_geom_angle_site_symmetry_3
O7 W1 O22 100.6(10) . .
O7 W1 O6 104.4(12) . .
O22 W1 O6 88.0(12) . .
O7 W1 O5 101.7(10) . .
O22 W1 O5 87.4(10) . .
O6 W1 O5 153.9(12) . .
O7 W1 O21 103.6(12) . .
O22 W1 O21 155.9(12) . .
O6 W1 O21 86.2(14) . .
O5 W1 O21 87.6(12) . .
O7 W1 O3 158.8(10) . .
O22 W1 O3 95.7(10) . .
O6 W1 O3 62.4(12) . .
O5 W1 O3 92.5(10) . .
O21 W1 O3 61.0(12) . .
O10 W2 O21 103.7(13) . .
O10 W2 O9 101.7(10) . .
O21 W2 O9 154.6(12) . .
O10 W2 O18 103.1(11) . 3_757
O21 W2 O18 86.9(13) . 3_757
O9 W2 O18 88.5(10) . 3_757
O10 W2 O8 104.0(12) . .
O21 W2 O8 87.6(14) . .
O9 W2 O8 85.2(12) . .
O18 W2 O8 152.9(12) 3_757 .
O10 W2 O3 158.6(11) . .
O21 W2 O3 61.0(12) . .
O9 W2 O3 94.2(10) . .
O18 W2 O3 91.4(10) 3_757 .
O8 W2 O3 62.9(12) . .
O13 W3 O11 102.4(12) . .
O13 W3 O12 103.1(12) . .
O11 W3 O12 154.5(9) . .
O13 W3 O22 104.7(12) . .
O11 W3 O22 85.5(9) . .
O12 W3 O22 87.7(10) . .
O13 W3 O9 101.6(12) . 3_757
O11 W3 O9 87.7(9) . 3_757
O12 W3 O9 87.5(10) . 3_757
O22 W3 O9 153.6(9) . 3_757
O13 W3 O4 161.0(13) . .
O11 W3 O4 89.9(11) . .
O12 W3 O4 65.6(11) . .
O22 W3 O4 90.5(11) . .
O9 W3 O4 64.0(11) 3_757 .
O13 W3 O1 163.4(12) . 3_757
O11 W3 O1 65.2(10) . 3_757
O12 W3 O1 89.7(10) . 3_757
O22 W3 O1 64.8(10) . 3_757
O9 W3 O1 89.3(10) 3_757 3_757
O4 W3 O1 35.4(11) . 3_757
O14 W4 O11 102.4(10) . .
O14 W4 O17 102.9(13) . 3_757
O11 W4 O17 89.0(12) . 3_757
O14 W4 O5 102.2(11) . .
O11 W4 O5 86.9(9) . .
O17 W4 O5 154.9(12) 3_757 .
O14 W4 O20 102.8(13) . 3_757
O11 W4 O20 154.7(12) . 3_757
O17 W4 O20 87.2(14) 3_757 3_757
O5 W4 O20 86.0(12) . 3_757
O14 W4 O2 159.5(11) . .
O11 W4 O2 94.2(10) . .
O17 W4 O2 65.1(12) 3_757 .
O5 W4 O2 90.5(10) . .
O20 W4 O2 61.7(12) 3_757 .
O16 W5 O8 103.8(11) . .
O16 W5 O6 104.9(11) . .
O8 W5 O6 88.7(14) . .
O16 W5 O17 102.2(12) . .
O8 W5 O17 86.8(14) . .
O6 W5 O17 152.9(14) . .
O16 W5 O15 103.6(11) . .
O8 W5 O15 152.7(14) . .
O6 W5 O15 85.3(13) . .
O17 W5 O15 86.6(14) . .
O16 W5 O3 156.6(9) . .
O8 W5 O3 61.4(12) . .
O6 W5 O3 59.5(12) . .
O17 W5 O3 95.2(12) . .
O15 W5 O3 92.9(12) . .
O19 W6 O20 103.8(13) . .
O19 W6 O12 100.6(10) . .
O20 W6 O12 155.5(12) . .
O19 W6 O15 104.4(12) . .
O20 W6 O15 89.1(14) . .
O12 W6 O15 86.2(12) . .
O19 W6 O18 101.7(10) . .
O20 W6 O18 85.1(13) . .
O12 W6 O18 88.7(10) . .
O15 W6 O18 153.9(12) . .
O19 W6 O2 160.3(10) . 3_757
O20 W6 O2 61.5(12) . 3_757
O12 W6 O2 95.0(10) . 3_757
O15 W6 O2 64.5(12) . 3_757
O18 W6 O2 90.5(10) . 3_757
O1 P4 O1 180.000(10) . 3_757
O1 P4 O4 118.8(18) . .
O1 P4 O4 61.2(18) 3_757 .
O1 P4 O4 61.2(18) . 3_757
O1 P4 O4 118.8(18) 3_757 3_757
O4 P4 O4 179.997(11) . 3_757
O1 P4 O2 69.9(16) . 3_757
O1 P4 O2 110.1(16) 3_757 3_757
O4 P4 O2 73.4(17) . 3_757
O4 P4 O2 106.6(17) 3_757 3_757
O1 P4 O2 110.1(16) . .
O1 P4 O2 69.9(16) 3_757 .
O4 P4 O2 106.6(17) . .
O4 P4 O2 73.4(17) 3_757 .
O2 P4 O2 180.0(13) 3_757 .
O1 P4 O3 109.2(16) . .
O1 P4 O3 70.8(16) 3_757 .
O4 P4 O3 108.5(17) . .
O4 P4 O3 71.5(17) 3_757 .
O2 P4 O3 77.7(15) 3_757 .
O2 P4 O3 102.3(15) . .
O1 P4 O3 70.8(16) . 3_757
O1 P4 O3 109.2(16) 3_757 3_757
O4 P4 O3 71.5(17) . 3_757
O4 P4 O3 108.5(17) 3_757 3_757
O2 P4 O3 102.3(15) 3_757 3_757
O2 P4 O3 77.7(15) . 3_757
O3 P4 O3 179.998(8) . 3_757
P4 O1 O4 61.5(19) . 3_757
P4 O1 O2 59.5(15) . 3_757
O4 O1 O2 100(2) 3_757 3_757
P4 O1 O3 60.4(15) . 3_757
O4 O1 O3 102(2) 3_757 3_757
O2 O1 O3 91(2) 3_757 3_757
P4 O1 W3 131.1(18) . 3_757
O4 O1 W3 69.6(18) 3_757 3_757
O2 O1 W3 134.3(19) 3_757 3_757
O3 O1 W3 133.9(18) 3_757 3_757
P4 O2 O1 50.6(14) . 3_757
P4 O2 W4 126.8(16) . .
O1 O2 W4 76.2(15) 3_757 .
P4 O2 W6 124.0(16) . 3_757
O1 O2 W6 140.7(19) 3_757 3_757
W4 O2 W6 95.8(10) . 3_757
P4 O3 O1 48.8(13) . 3_757
P4 O3 W1 123.6(15) . .
O1 O3 W1 74.8(14) 3_757 .
P4 O3 W2 123.4(15) . .
O1 O3 W2 138.7(18) 3_757 .
W1 O3 W2 96.8(10) . .
P4 O3 W5 118.1(15) . .
O1 O3 W5 126.9(17) 3_757 .
W1 O3 W5 94.0(10) . .
W2 O3 W5 93.5(10) . .
O1 O4 P4 57.3(18) 3_757 .
O1 O4 W3 75.0(19) 3_757 .
P4 O4 W3 132(2) . .
W1 O5 W4 140.2(13) . .
W5 O6 W1 143.4(18) . .
W5 O8 W2 141.4(18) . .
W2 O9 W3 141.7(13) . 3_757
W4 O11 W3 141.4(12) . .
W6 O12 W3 140.5(13) . .
W5 O15 W6 141.9(18) . .
W5 O17 W4 141.2(19) . 3_757
W6 O18 W2 140.4(13) . 3_757
W6 O20 W4 139.7(19) . 3_757
W2 O21 W1 140.8(19) . .
W1 O22 W3 141.3(13) . .
N3 P1 N5 106.3(11) . .
N3 P1 N4 119.4(10) . .
N5 P1 N4 104.5(10) . .
N3 P1 N1 110.8(11) . .
N5 P1 N1 113.4(11) . .
N4 P1 N1 102.5(10) . .
N2 P2 N7 119.5(11) . .
N2 P2 N6 105.9(11) . .
N7 P2 N6 101.6(11) . .
N2 P2 N1 108.4(11) . .
N7 P2 N1 106.2(11) . .
N6 P2 N1 115.6(11) . .
N3 P3 N8 116.1(10) . .
N3 P3 N9 106.6(11) . .
N8 P3 N9 103.6(10) . .
N3 P3 N2 111.2(10) . .
N8 P3 N2 103.9(10) . .
N9 P3 N2 115.6(10) . .
P1 N1 P2 128.4(14) . .
P2 N2 P3 128.2(13) . .
P3 N3 P1 129.4(13) . .
C41 N4 P1 122.9(17) . .
N4 C41 C43 108(2) . .
N4 C41 C42 109(2) . .
C43 C41 C42 115(2) . .
C51 N5 P1 125.5(18) . .
C52 C51 N5 110(2) . .
C52 C51 C53 112(3) . .
N5 C51 C53 106(2) . .
C61 N6 P2 125.7(19) . .
N6 C61 C62 109(3) . .
N6 C61 C63 109(3) . .
C62 C61 C63 112(3) . .
C71 N7 P2 129.0(18) . .
C73 C71 N7 111(2) . .
C73 C71 C72 112(2) . .
N7 C71 C72 109(2) . .
C81 N8 P3 125.0(17) . .
N8 C81 C82 112(2) . .
N8 C81 C83 113(2) . .
C82 C81 C83 112(2) . .
C91 N9 P3 126.9(17) . .
N9 C91 C93 107(2) . .
N9 C91 C92 113(2) . .
C93 C91 C92 110(2) . .
C1S O1S O1S 114.9(16) . 3_656
C2S O2S O3S 111(2) . .
C3S O3S O2S 137(3) . .

loop_
_geom_bond_atom_site_label_1
_geom_bond_atom_site_label_2
_geom_bond_distance
_geom_bond_site_symmetry_2
W1 O7 1.71(2) .
W1 O22 1.86(2) .
W1 O6 1.87(3) .
W1 O5 1.87(2) .
W1 O21 1.92(3) .
W1 O3 2.36(3) .
W2 O10 1.65(2) .
W2 O21 1.85(3) .
W2 O9 1.86(2) .
W2 O18 1.89(2) 3_757
W2 O8 1.91(3) .
W2 O3 2.39(3) .
W3 O13 1.64(3) .
W3 O11 1.89(2) .
W3 O12 1.89(2) .
W3 O22 1.90(2) .
W3 O9 1.91(2) 3_757
W3 O4 2.39(4) .
W3 O1 2.46(3) 3_757
W4 O14 1.65(2) .
W4 O11 1.88(2) .
W4 O17 1.90(3) 3_757
W4 O5 1.90(2) .
W4 O20 1.92(3) 3_757
W4 O2 2.37(3) .
W5 O16 1.668(18) .
W5 O8 1.85(3) .
W5 O6 1.87(3) .
W5 O17 1.88(3) .
W5 O15 1.89(3) .
W5 O3 2.49(3) .
W6 O19 1.69(2) .
W6 O20 1.86(3) .
W6 O12 1.88(2) .
W6 O15 1.89(3) .
W6 O18 1.89(2) .
W6 O2 2.41(3) 3_757
P4 O1 1.42(3) .
P4 O1 1.42(3) 3_757
P4 O4 1.48(4) .
P4 O4 1.48(4) 3_757
P4 O2 1.58(3) 3_757
P4 O2 1.58(3) .
P4 O3 1.64(3) .
P4 O3 1.64(3) 3_757
O1 O4 1.48(5) 3_757
O1 O2 1.73(4) 3_757
O1 O3 1.78(4) 3_757
O1 W3 2.46(3) 3_757
O2 O1 1.73(4) 3_757
O2 W6 2.41(3) 3_757
O3 O1 1.78(4) 3_757
O4 O1 1.48(5) 3_757
O9 W3 1.91(2) 3_757
O17 W4 1.90(3) 3_757
O18 W2 1.89(2) 3_757
O20 W4 1.92(3) 3_757
P1 N3 1.59(2) .
P1 N5 1.61(2) .
P1 N4 1.636(19) .
P1 N1 1.65(2) .
P2 N2 1.60(2) .
P2 N7 1.61(2) .
P2 N6 1.61(2) .
P2 N1 1.66(2) .
P3 N3 1.58(2) .
P3 N8 1.602(19) .
P3 N9 1.61(2) .
P3 N2 1.67(2) .
N4 C41 1.48(3) .
C41 C43 1.52(4) .
C41 C42 1.57(4) .
N5 C51 1.52(3) .
C51 C52 1.47(4) .
C51 C53 1.53(4) .
N6 C61 1.47(4) .
C61 C62 1.49(5) .
C61 C63 1.56(5) .
N7 C71 1.47(3) .
C71 C73 1.46(4) .
C71 C72 1.57(4) .
N8 C81 1.47(3) .
C81 C82 1.50(4) .
C81 C83 1.53(3) .
N9 C91 1.47(3) .
C91 C93 1.52(4) .
C91 C92 1.52(4) .
O1S C1S 1.45(3) .
O1S O1S 2.68(3) 3_656
O2S C2S 1.41(5) .
O2S O3S 2.63(4) .
O3S C3S 1.42(6) .

loop_
_geom_hbond_atom_site_label_D
_geom_hbond_atom_site_label_H
_geom_hbond_atom_site_label_A
_geom_hbond_distance_DH
_geom_hbond_distance_HA
_geom_hbond_distance_DA
_geom_hbond_angle_DHA
N1 H1 O2S 0.88 1.91 2.79(3) 175.5
N2 H2 O1S 0.88 1.87 2.73(3) 165.2
